data_1539134
loop_
_publ_author_name
'Syono, Y.'
'Sawamoto, H.'
'Akimoto, S.'

_publ_section_title
;
 Disordered ilmenite Mn Sn O3 and its magnetic property
;
_journal_name_full 'Solid State Communications'
_journal_page_first 713
_journal_page_last 716
_journal_volume 7
_journal_year 1969
_chemical_formula_sum 'Mn O3 Sn'
_chemical_name_systematic 'Mn (Sn O3)'
_space_group_IT_number 167
_symmetry_space_group_name_Hall '-P 3* 2n'
_symmetry_space_group_name_H-M 'R -3 c :R'
_cell_angle_alpha 57.23
_cell_angle_beta 57.23
_cell_angle_gamma 57.23
_cell_formula_units_Z 2
_cell_length_a 5.611
_cell_length_b 5.611
_cell_length_c 5.611
_cell_volume 116.944
_citation_journal_id_ASTM SSCOA4
_cod_data_source_file Syono_SSCOA4_1969_111.cif
_cod_data_source_block Mn1O3Sn1
_cod_original_cell_volume 116.9435
_cod_original_sg_symbol_Hall '-R 3 2"c (-y+z,x+z,-x+y+z)'
_cod_original_formula_sum 'Mn1 O3 Sn1'
_cod_database_code 1539134

loop_
_symmetry_equiv_pos_as_xyz
x,y,z
z,x,y
y,z,x
-y+1/2,-x+1/2,-z+1/2
-z+1/2,-y+1/2,-x+1/2
-x+1/2,-z+1/2,-y+1/2
-x,-y,-z
-z,-x,-y
-y,-z,-x
y-1/2,x-1/2,z-1/2
z-1/2,y-1/2,x-1/2
x-1/2,z-1/2,y-1/2

loop_
_atom_site_label
_atom_site_type_symbol
_atom_site_fract_x
_atom_site_fract_y
_atom_site_fract_z
_atom_site_occupancy
_atom_site_U_iso_or_equiv
O1 O-2 0.583 -0.083 0.25 1 0.0
Mn1 Mn+2 0.351 0.351 0.351 0.5 0.0
Sn1 Sn+4 0.351 0.351 0.351 0.5 0.0
